data_7022743
loop_
_publ_author_name
'Vidal, Fernando'
'D\'avila, Ma Angeles'
'San Torcuato, Ainhoa'
'G\'omez-Sal, Pilar'
'Mosquera, Marta E. G.'

_publ_section_title
;
 Functionalized imido-bridged Ti(IV) complexes as new building blocks for
 supramolecular arrangements: generation of a 1D structure through a
 Mg-Cl&#x00B7;&#x00B7;&#x00B7;I-C halogen bonding interaction.
;
_journal_issue 19
_journal_name_full 'Dalton transactions (Cambridge, England : 2003)'
_journal_page_first 7074
_journal_page_last 7084
_journal_paper_doi 10.1039/c3dt32943g
_journal_volume 42
_journal_year 2013
_chemical_compound_source 'synthesis as described'
_chemical_formula_moiety 'C17 H22 Cl1 N1 O1 Ti1'
_chemical_formula_sum 'C17 H22 Cl N O Ti'
_chemical_formula_weight 339.71
_space_group_crystal_system triclinic
_space_group_IT_number 2
_space_group_name_Hall '-P 1'
_space_group_name_H-M_alt 'P -1'
_symmetry_space_group_name_Hall '-P 1'
_symmetry_space_group_name_H-M 'P -1'
_atom_sites_solution_hydrogens geom
_atom_sites_solution_primary direct
_atom_sites_solution_secondary difmap
_audit_conform_dict_location ftp://ftp.iucr.org/pub/cif_core.dic
_audit_conform_dict_name cif_core.dic
_audit_conform_dict_version 2.4
_audit_creation_date 2013-02-04
_audit_creation_method 'WinGX routine CIF_UPDATE'
_cell_angle_alpha 92.84(3)
_cell_angle_beta 106.69(3)
_cell_angle_gamma 108.02(2)
_cell_formula_units_Z 2
_cell_length_a 8.646(3)
_cell_length_b 9.982(3)
_cell_length_c 10.590(3)
_cell_measurement_reflns_used 234
_cell_measurement_temperature 200(2)
_cell_measurement_theta_max 17.32
_cell_measurement_theta_min 3.23
_cell_measurement_wavelength 0.71073
_cell_volume 822.9(5)
_computing_cell_refinement 'Dirax/lsq (Duisenberg & Schreurs, 1989-2000)'
_computing_data_collection 'Collect (Bruker AXS BV, 1997-2004)'
_computing_data_reduction 'EvalCCD (Duisenberg & Schreurs 1990-2000)'
_computing_molecular_graphics 'Ortep-3 for Windows (Farrugia, 1997)'
_computing_publication_material 'WinGX publication routines (Farrugia, 1999)'
_computing_structure_refinement 'SHELXL-97 (Sheldrick, 2008)'
_computing_structure_solution 'SIR2004 (Giacovazzo et al, 2004)'
_diffrn_ambient_temperature 200(2)
_diffrn_detector 'CCD plate'
_diffrn_detector_area_resol_mean 9
_diffrn_measured_fraction_theta_full 0.996
_diffrn_measured_fraction_theta_max 0.996
_diffrn_measurement_device '95mm CCD camera on \k-goniostat'
_diffrn_measurement_device_type KappaCCD
_diffrn_measurement_method 'CCD rotation images, thick slices'
_diffrn_orient_matrix_type X=UH
_diffrn_orient_matrix_UB_11 0.01
_diffrn_orient_matrix_UB_12 0
_diffrn_orient_matrix_UB_13 0
_diffrn_orient_matrix_UB_21 0
_diffrn_orient_matrix_UB_22 0.01
_diffrn_orient_matrix_UB_23 0
_diffrn_orient_matrix_UB_31 0
_diffrn_orient_matrix_UB_32 0
_diffrn_orient_matrix_UB_33 0.01
_diffrn_radiation_monochromator graphite
_diffrn_radiation_probe x-ray
_diffrn_radiation_type MoK\a
_diffrn_radiation_wavelength 0.71073
_diffrn_reflns_av_R_equivalents 0.1365
_diffrn_reflns_av_unetI/netI 0.0698
_diffrn_reflns_limit_h_max 10
_diffrn_reflns_limit_h_min -10
_diffrn_reflns_limit_k_max 12
_diffrn_reflns_limit_k_min -12
_diffrn_reflns_limit_l_max 13
_diffrn_reflns_limit_l_min -13
_diffrn_reflns_number 16721
_diffrn_reflns_theta_full 26.5
_diffrn_reflns_theta_max 26.5
_diffrn_reflns_theta_min 3.19
_diffrn_source 'Enraf Nonius FR590'
_exptl_absorpt_coefficient_mu 0.68
_exptl_absorpt_correction_type none
_exptl_crystal_colour 'dark red'
_exptl_crystal_density_diffrn 1.371
_exptl_crystal_density_method 'not measured'
_exptl_crystal_description prism
_exptl_crystal_F_000 356
_exptl_crystal_size_max 0.4
_exptl_crystal_size_mid 0.3
_exptl_crystal_size_min 0.2
_refine_diff_density_max 0.691
_refine_diff_density_min -0.425
_refine_diff_density_rms 0.089
_refine_ls_extinction_method none
_refine_ls_goodness_of_fit_ref 1.112
_refine_ls_hydrogen_treatment constr
_refine_ls_matrix_type full
_refine_ls_number_parameters 190
_refine_ls_number_reflns 3408
_refine_ls_number_restraints 0
_refine_ls_restrained_S_all 1.112
_refine_ls_R_factor_all 0.0671
_refine_ls_R_factor_gt 0.0524
_refine_ls_shift/su_max 0.003
_refine_ls_shift/su_mean 0.001
_refine_ls_structure_factor_coef Fsqd
_refine_ls_weighting_details 'calc w=1/[\s^2^(Fo^2^)+(0.0461P)^2^+1.2891P] where P=(Fo^2^+2Fc^2^)/3'
_refine_ls_weighting_scheme calc
_refine_ls_wR_factor_gt 0.1355
_refine_ls_wR_factor_ref 0.15
_reflns_number_gt 2823
_reflns_number_total 3408
_reflns_threshold_expression >2\s(I)
_cod_data_source_file c3dt32943g.txt
_cod_data_source_block 2d
_cod_original_cell_volume 822.9(4)
_cod_database_code 7022743

loop_
_space_group_symop_operation_xyz
'x, y, z'
'-x, -y, -z'

loop_
_atom_site_label
_atom_site_type_symbol
_atom_site_fract_x
_atom_site_fract_y
_atom_site_fract_z
_atom_site_U_iso_or_equiv
_atom_site_adp_type
_atom_site_occupancy
_atom_site_symmetry_multiplicity
_atom_site_calc_flag
_atom_site_refinement_flags
Ti1 Ti 0.47176(7) 0.11050(5) 0.92840(5) 0.02209(18) Uani 1 1 d .
Cl1 Cl 0.31981(12) 0.21986(9) 1.01688(9) 0.0377(2) Uani 1 1 d .
N1 N 0.3557(3) -0.0923(3) 0.9202(2) 0.0242(5) Uani 1 1 d .
O1 O -0.2874(3) -0.4487(3) 0.5921(3) 0.0419(6) Uani 1 1 d .
C1 C 0.1967(4) -0.1832(3) 0.8355(3) 0.0253(6) Uani 1 1 d .
C2 C 0.0486(4) -0.1452(3) 0.8125(3) 0.0305(7) Uani 1 1 d .
H2 H 0.0568 -0.0571 0.8524 0.037 Uiso 1 1 calc R
C3 C -0.1087(4) -0.2364(4) 0.7316(3) 0.0334(7) Uani 1 1 d .
H3 H -0.2054 -0.2098 0.7193 0.04 Uiso 1 1 calc R
C4 C -0.1247(4) -0.3669(3) 0.6684(3) 0.0306(7) Uani 1 1 d .
C5 C 0.0205(4) -0.4065(4) 0.6878(3) 0.0315(7) Uani 1 1 d .
H5 H 0.0121 -0.4936 0.6454 0.038 Uiso 1 1 calc R
C6 C 0.1779(4) -0.3147(3) 0.7710(3) 0.0298(7) Uani 1 1 d .
H6 H 0.2741 -0.3422 0.784 0.036 Uiso 1 1 calc R
C7 C 0.5122(4) 0.0707(3) 0.7218(3) 0.0301(7) Uani 1 1 d .
C8 C 0.3856(4) 0.1361(4) 0.6978(3) 0.0332(7) Uani 1 1 d .
C9 C 0.4620(5) 0.2762(4) 0.7712(3) 0.0329(7) Uani 1 1 d .
C10 C 0.6357(4) 0.2966(3) 0.8402(3) 0.0314(7) Uani 1 1 d .
C11 C 0.6672(4) 0.1700(4) 0.8090(3) 0.0324(7) Uani 1 1 d .
C12 C 0.4914(6) -0.0748(4) 0.6594(4) 0.0475(10) Uani 1 1 d .
H12A H 0.5972 -0.0933 0.693 0.071 Uiso 1 1 calc R
H12B H 0.4615 -0.079 0.5643 0.071 Uiso 1 1 calc R
H12C H 0.4021 -0.1451 0.6809 0.071 Uiso 1 1 calc R
C13 C 0.2043(5) 0.0741(5) 0.6052(4) 0.0512(10) Uani 1 1 d .
H13A H 0.1459 0.1413 0.6079 0.077 Uiso 1 1 calc R
H13B H 0.146 -0.0122 0.6326 0.077 Uiso 1 1 calc R
H13C H 0.2053 0.0537 0.516 0.077 Uiso 1 1 calc R
C14 C 0.3791(6) 0.3880(5) 0.7667(5) 0.0526(11) Uani 1 1 d .
H14A H 0.2604 0.3478 0.7134 0.079 Uiso 1 1 calc R
H14B H 0.4362 0.4657 0.7282 0.079 Uiso 1 1 calc R
H14C H 0.3873 0.4222 0.8556 0.079 Uiso 1 1 calc R
C15 C 0.7638(6) 0.4320(4) 0.9257(4) 0.0516(11) Uani 1 1 d .
H15A H 0.8728 0.4194 0.9616 0.077 Uiso 1 1 calc R
H15B H 0.7251 0.4557 0.9975 0.077 Uiso 1 1 calc R
H15C H 0.7753 0.5077 0.8728 0.077 Uiso 1 1 calc R
C16 C 0.8386(5) 0.1495(5) 0.8495(4) 0.0500(10) Uani 1 1 d .
H16A H 0.825 0.054 0.8158 0.075 Uiso 1 1 calc R
H16B H 0.8854 0.1653 0.945 0.075 Uiso 1 1 calc R
H16C H 0.915 0.216 0.8134 0.075 Uiso 1 1 calc R
C17 C -0.3144(5) -0.5897(4) 0.5366(4) 0.0425(9) Uani 1 1 d .
H17A H -0.4332 -0.6352 0.4855 0.064 Uiso 1 1 calc R
H17B H -0.283 -0.6427 0.607 0.064 Uiso 1 1 calc R
H17C H -0.2451 -0.5866 0.4796 0.064 Uiso 1 1 calc R

loop_
_atom_site_aniso_label
_atom_site_aniso_U_11
_atom_site_aniso_U_22
_atom_site_aniso_U_33
_atom_site_aniso_U_23
_atom_site_aniso_U_13
_atom_site_aniso_U_12
Ti1 0.0209(3) 0.0247(3) 0.0231(3) 0.0030(2) 0.0077(2) 0.0105(2)
Cl1 0.0453(5) 0.0393(5) 0.0453(5) 0.0090(4) 0.0257(4) 0.0263(4)
N1 0.0233(13) 0.0295(13) 0.0220(12) 0.0031(10) 0.0086(10) 0.0109(10)
O1 0.0264(13) 0.0450(14) 0.0440(14) -0.0089(11) 0.0051(11) 0.0061(11)
C1 0.0249(15) 0.0291(15) 0.0248(14) 0.0051(12) 0.0104(12) 0.0104(12)
C2 0.0297(17) 0.0311(16) 0.0332(16) 0.0002(13) 0.0097(13) 0.0145(13)
C3 0.0238(16) 0.0424(18) 0.0364(17) 0.0034(14) 0.0095(13) 0.0150(14)
C4 0.0266(16) 0.0340(16) 0.0280(15) 0.0017(13) 0.0086(13) 0.0064(13)
C5 0.0295(17) 0.0313(16) 0.0334(17) -0.0026(13) 0.0115(13) 0.0095(13)
C6 0.0280(16) 0.0337(16) 0.0330(16) 0.0030(13) 0.0123(13) 0.0156(13)
C7 0.0385(18) 0.0339(16) 0.0245(15) 0.0068(13) 0.0164(13) 0.0151(14)
C8 0.0318(18) 0.0421(18) 0.0252(15) 0.0106(14) 0.0085(13) 0.0114(14)
C9 0.0411(19) 0.0351(17) 0.0328(17) 0.0139(14) 0.0188(15) 0.0189(15)
C10 0.0338(18) 0.0315(16) 0.0298(16) 0.0079(13) 0.0145(14) 0.0079(13)
C11 0.0302(17) 0.0443(18) 0.0312(16) 0.0136(14) 0.0178(14) 0.0156(14)
C12 0.075(3) 0.041(2) 0.039(2) 0.0058(16) 0.032(2) 0.026(2)
C13 0.036(2) 0.071(3) 0.035(2) 0.0126(19) 0.0011(16) 0.0107(19)
C14 0.070(3) 0.056(2) 0.060(3) 0.028(2) 0.033(2) 0.043(2)
C15 0.053(3) 0.043(2) 0.042(2) 0.0073(17) 0.0142(19) -0.0053(18)
C16 0.038(2) 0.084(3) 0.048(2) 0.023(2) 0.0254(18) 0.035(2)
C17 0.036(2) 0.0417(19) 0.0383(19) -0.0081(16) 0.0089(16) 0.0021(15)

loop_
_atom_type_symbol
_atom_type_description
_atom_type_scat_dispersion_real
_atom_type_scat_dispersion_imag
_atom_type_scat_source
C C 0.0033 0.0016 'International Tables Vol C Tables 4.2.6.8 and 6.1.1.4'
H H 0 0 'International Tables Vol C Tables 4.2.6.8 and 6.1.1.4'
N N 0.0061 0.0033 'International Tables Vol C Tables 4.2.6.8 and 6.1.1.4'
O O 0.0106 0.006 'International Tables Vol C Tables 4.2.6.8 and 6.1.1.4'
Cl Cl 0.1484 0.1585 'International Tables Vol C Tables 4.2.6.8 and 6.1.1.4'
Ti Ti 0.2776 0.4457 'International Tables Vol C Tables 4.2.6.8 and 6.1.1.4'

loop_
_exptl_crystal_face_index_h
_exptl_crystal_face_index_k
_exptl_crystal_face_index_l
_exptl_crystal_face_perp_dist
-5 4 13 0.216
1 3 2 0.161
2 -1 -5 0.144
-4 -3 3 0.13
0 1 0 0.092
0 -1 0 0.15
1 -12 1 0.165
-6 10 9 0.161
0 3 -1 0.164
-2 -3 6 0.202
16 -3 2 0.15
-14 2 1 0.163

loop_
_geom_angle_atom_site_label_1
_geom_angle_atom_site_label_2
_geom_angle_atom_site_label_3
_geom_angle
_geom_angle_site_symmetry_1
_geom_angle_site_symmetry_3
N1 Ti1 N1 85.85(12) 2_657 .
N1 Ti1 Cl1 104.62(8) 2_657 .
N1 Ti1 Cl1 104.49(8) . .
N1 Ti1 C11 91.12(12) 2_657 .
N1 Ti1 C11 115.92(12) . .
Cl1 Ti1 C11 137.58(9) . .
N1 Ti1 C7 115.38(12) 2_657 .
N1 Ti1 C7 91.31(11) . .
Cl1 Ti1 C7 137.92(9) . .
C11 Ti1 C7 35.18(12) . .
N1 Ti1 C10 101.51(12) 2_657 .
N1 Ti1 C10 148.93(11) . .
Cl1 Ti1 C10 102.73(9) . .
C11 Ti1 C10 34.92(12) . .
C7 Ti1 C10 58.13(12) . .
N1 Ti1 C8 148.25(12) 2_657 .
N1 Ti1 C8 101.31(12) . .
Cl1 Ti1 C8 103.40(9) . .
C11 Ti1 C8 57.79(12) . .
C7 Ti1 C8 34.62(12) . .
C10 Ti1 C8 57.55(12) . .
N1 Ti1 C9 135.09(12) 2_657 .
N1 Ti1 C9 134.80(12) . .
Cl1 Ti1 C9 85.18(9) . .
C11 Ti1 C9 57.55(12) . .
C7 Ti1 C9 57.59(12) . .
C10 Ti1 C9 34.38(12) . .
C8 Ti1 C9 34.46(12) . .
N1 Ti1 Ti1 43.42(8) 2_657 2_657
N1 Ti1 Ti1 42.43(8) . 2_657
Cl1 Ti1 Ti1 110.07(4) . 2_657
C11 Ti1 Ti1 108.33(9) . 2_657
C7 Ti1 Ti1 107.80(9) . 2_657
C10 Ti1 Ti1 136.49(9) . 2_657
C8 Ti1 Ti1 135.27(9) . 2_657
C9 Ti1 Ti1 164.73(9) . 2_657
C1 N1 Ti1 135.3(2) . 2_657
C1 N1 Ti1 130.4(2) . .
Ti1 N1 Ti1 94.15(12) 2_657 .
C4 O1 C17 117.9(3) . .
C6 C1 N1 121.7(3) . .
C6 C1 C2 117.1(3) . .
N1 C1 C2 121.2(3) . .
C3 C2 C1 121.1(3) . .
C2 C3 C4 120.9(3) . .
O1 C4 C3 115.6(3) . .
O1 C4 C5 125.1(3) . .
C3 C4 C5 119.3(3) . .
C6 C5 C4 119.3(3) . .
C5 C6 C1 122.3(3) . .
C8 C7 C11 108.0(3) . .
C8 C7 C12 126.4(3) . .
C11 C7 C12 125.4(3) . .
C8 C7 Ti1 74.44(18) . .
C11 C7 Ti1 72.28(18) . .
C12 C7 Ti1 122.2(2) . .
C7 C8 C9 107.9(3) . .
C7 C8 C13 126.8(3) . .
C9 C8 C13 125.2(4) . .
C7 C8 Ti1 70.94(18) . .
C9 C8 Ti1 73.36(19) . .
C13 C8 Ti1 124.1(2) . .
C10 C9 C8 108.0(3) . .
C10 C9 C14 125.4(4) . .
C8 C9 C14 126.3(4) . .
C10 C9 Ti1 71.53(18) . .
C8 C9 Ti1 72.17(18) . .
C14 C9 Ti1 126.3(2) . .
C9 C10 C11 107.9(3) . .
C9 C10 C15 125.2(3) . .
C11 C10 C15 126.9(3) . .
C9 C10 Ti1 74.09(19) . .
C11 C10 Ti1 71.34(18) . .
C15 C10 Ti1 122.5(2) . .
C10 C11 C7 108.1(3) . .
C10 C11 C16 126.0(4) . .
C7 C11 C16 125.7(3) . .
C10 C11 Ti1 73.73(18) . .
C7 C11 Ti1 72.54(18) . .
C16 C11 Ti1 124.3(2) . .

loop_
_geom_bond_atom_site_label_1
_geom_bond_atom_site_label_2
_geom_bond_distance
_geom_bond_site_symmetry_2
Ti1 N1 1.911(3) 2_657
Ti1 N1 1.947(3) .
Ti1 Cl1 2.2996(11) .
Ti1 C11 2.343(3) .
Ti1 C7 2.346(3) .
Ti1 C10 2.373(3) .
Ti1 C8 2.391(3) .
Ti1 C9 2.407(3) .
Ti1 Ti1 2.8244(14) 2_657
N1 C1 1.399(4) .
N1 Ti1 1.911(3) 2_657
O1 C4 1.367(4) .
O1 C17 1.421(4) .
C1 C6 1.390(4) .
C1 C2 1.405(4) .
C2 C3 1.378(5) .
C3 C4 1.383(5) .
C4 C5 1.394(5) .
C5 C6 1.388(5) .
C7 C8 1.410(5) .
C7 C11 1.417(5) .
C7 C12 1.501(5) .
C8 C9 1.421(5) .
C8 C13 1.502(5) .
C9 C10 1.413(5) .
C9 C14 1.498(5) .
C10 C11 1.415(5) .
C10 C15 1.500(5) .
C11 C16 1.501(5) .
